data_4001999
loop_
_publ_author_name
'Bie, Haiying'
'Zelinska, Oksana Ya.'
'Tkachuk, Andriy V.'
'Mar, Arthur'

_publ_section_title
;
 Structures and Physical Properties of Rare-Earth Chromium Germanides
 RECrGe3(RE = La&#x2212;Nd, Sm)
;
_journal_issue 18
_journal_name_full 'Chemistry of Materials'
_journal_page_first 4613
_journal_paper_doi 10.1021/cm071276+
_journal_volume 19
_journal_year 2007
_chemical_formula_structural 'Pr Cr Ge3'
_chemical_formula_sum 'Cr Ge3 Pr'
_chemical_formula_weight 410.68
_chemical_name_common 'praseodymium chromium trigermanide'
_chemical_name_systematic 'praseodymium chromium germanide (1/1/3)'
_space_group_IT_number 194
_symmetry_cell_setting hexagonal
_symmetry_space_group_name_Hall '-P 6c 2c'
_symmetry_space_group_name_H-M 'P 63/m m c'
_atom_sites_solution_primary direct
_atom_sites_solution_secondary difmap
_audit_creation_method SHELXL-97
_cell_angle_alpha 90.00
_cell_angle_beta 90.00
_cell_angle_gamma 120.00
_cell_formula_units_Z 2
_cell_length_a 6.1416(6)
_cell_length_b 6.1416(6)
_cell_length_c 5.7039(5)
_cell_measurement_reflns_used 2671
_cell_measurement_temperature 295(2)
_cell_measurement_theta_max 33.01
_cell_measurement_theta_min 3.57
_cell_volume 186.32(3)
_computing_cell_refinement 'Bruker SAINT 7.06 (Bruker, 2004)'
_computing_data_collection 'Bruker SMART 5.054 (Bruker, 1999)'
_computing_data_reduction 'Bruker SAINT 7.06'
_computing_molecular_graphics 'ATOMS 5.1 (Dowty, 1999)'
_computing_publication_material 'Bruker SHELXTL 6.12'
_computing_structure_refinement 'Bruker SHELXTL 6.12'
_computing_structure_solution 'Bruker SHELXTL 6.12'
_diffrn_ambient_temperature 295(2)
_diffrn_measured_fraction_theta_full 1.000
_diffrn_measured_fraction_theta_max 1.000
_diffrn_measurement_device_type 'Bruker Platform/SMART 1000 CCD'
_diffrn_measurement_method '\w scans'
_diffrn_radiation_monochromator graphite
_diffrn_radiation_source 'fine-focus sealed tube'
_diffrn_radiation_type MoK\a
_diffrn_radiation_wavelength 0.71073
_diffrn_reflns_av_R_equivalents 0.0493
_diffrn_reflns_av_sigmaI/netI 0.0223
_diffrn_reflns_limit_h_max 9
_diffrn_reflns_limit_h_min -9
_diffrn_reflns_limit_k_max 9
_diffrn_reflns_limit_k_min -9
_diffrn_reflns_limit_l_max 8
_diffrn_reflns_limit_l_min -8
_diffrn_reflns_number 2191
_diffrn_reflns_theta_full 33.01
_diffrn_reflns_theta_max 33.01
_diffrn_reflns_theta_min 3.83
_diffrn_standards_number 0
_exptl_absorpt_coefficient_mu 39.308
_exptl_absorpt_correction_T_max 0.0491
_exptl_absorpt_correction_T_min 0.0042
_exptl_absorpt_correction_type numerical
_exptl_absorpt_process_details 'Bruker SHELXTL 6.12 (Sheldrick, 2001)'
_exptl_crystal_colour black
_exptl_crystal_density_diffrn 7.320
_exptl_crystal_density_method 'not measured'
_exptl_crystal_description rod
_exptl_crystal_F_000 358
_exptl_crystal_size_max 0.64
_exptl_crystal_size_mid 0.23
_exptl_crystal_size_min 0.17
_refine_diff_density_max 3.505
_refine_diff_density_min -2.124
_refine_diff_density_rms 0.598
_refine_ls_extinction_coef 0.150(13)
_refine_ls_extinction_expression Fc^*^=kFc[1+0.001xFc^2^\l^3^/sin(2\q)]^-1/4^
_refine_ls_extinction_method SHELXL
_refine_ls_goodness_of_fit_ref 1.334
_refine_ls_matrix_type full
_refine_ls_number_parameters 10
_refine_ls_number_reflns 160
_refine_ls_number_restraints 0
_refine_ls_restrained_S_all 1.334
_refine_ls_R_factor_all 0.0323
_refine_ls_R_factor_gt 0.0323
_refine_ls_shift/su_max 0.000
_refine_ls_shift/su_mean 0.000
_refine_ls_structure_factor_coef Fsqd
_refine_ls_weighting_details 'calc w=1/[\s^2^(Fo^2^)+(0.0379P)^2^+1.9301P] where P=(Fo^2^+2Fc^2^)/3'
_refine_ls_weighting_scheme calc
_refine_ls_wR_factor_gt 0.0748
_refine_ls_wR_factor_ref 0.0748
_reflns_number_gt 160
_reflns_number_total 160
_reflns_threshold_expression I>2\s(I)
_cod_data_source_file cm071276%2Bsi20070510_045045.cif
_cod_data_source_block PrCrGe3
_cod_database_code 4001999

loop_
_symmetry_equiv_pos_as_xyz
'x, y, z'
'-y, x-y, z'
'-x+y, -x, z'
'-x, -y, z+1/2'
'y, -x+y, z+1/2'
'x-y, x, z+1/2'
'y, x, -z'
'x-y, -y, -z'
'-x, -x+y, -z'
'-y, -x, -z+1/2'
'-x+y, y, -z+1/2'
'x, x-y, -z+1/2'
'-x, -y, -z'
'y, -x+y, -z'
'x-y, x, -z'
'x, y, -z-1/2'
'-y, x-y, -z-1/2'
'-x+y, -x, -z-1/2'
'-y, -x, z'
'-x+y, y, z'
'x, x-y, z'
'y, x, z-1/2'
'x-y, -y, z-1/2'
'-x, -x+y, z-1/2'

loop_
_atom_site_label
_atom_site_type_symbol
_atom_site_fract_x
_atom_site_fract_y
_atom_site_fract_z
_atom_site_U_iso_or_equiv
_atom_site_adp_type
_atom_site_occupancy
_atom_site_symmetry_multiplicity
_atom_site_calc_flag
_atom_site_refinement_flags
Pr1 Pr 0.3333 0.6667 0.7500 0.0063(4) Uani 1 12 d S
Cr1 Cr 0.0000 0.0000 0.0000 0.0052(5) Uani 1 12 d S
Ge1 Ge 0.19335(10) 0.38670(19) 0.2500 0.0063(4) Uani 1 4 d S

loop_
_atom_site_aniso_label
_atom_site_aniso_U_11
_atom_site_aniso_U_22
_atom_site_aniso_U_33
_atom_site_aniso_U_23
_atom_site_aniso_U_13
_atom_site_aniso_U_12
Pr1 0.0034(4) 0.0034(4) 0.0121(5) 0.000 0.000 0.0017(2)
Cr1 0.0026(6) 0.0026(6) 0.0104(9) 0.000 0.000 0.0013(3)
Ge1 0.0021(4) 0.0021(5) 0.0146(5) 0.000 0.000 0.0011(3)

loop_
_atom_type_symbol
_atom_type_description
_atom_type_scat_dispersion_real
_atom_type_scat_dispersion_imag
_atom_type_scat_source
Cr Cr 0.3209 0.6236 'International Tables Vol C Tables 4.2.6.8 and 6.1.1.4'
Ge Ge 0.1547 1.8001 'International Tables Vol C Tables 4.2.6.8 and 6.1.1.4'
Pr Pr -0.2180 2.8214 'International Tables Vol C Tables 4.2.6.8 and 6.1.1.4'

loop_
_geom_angle_atom_site_label_1
_geom_angle_atom_site_label_2
_geom_angle_atom_site_label_3
_geom_angle
_geom_angle_site_symmetry_1
_geom_angle_site_symmetry_3
Ge1 Pr1 Ge1 120.0 15_556 14_566
Ge1 Pr1 Ge1 49.44(4) 15_556 13_566
Ge1 Pr1 Ge1 70.56(4) 14_566 13_566
Ge1 Pr1 Ge1 169.44(4) 15_556 15_666
Ge1 Pr1 Ge1 49.44(4) 14_566 15_666
Ge1 Pr1 Ge1 120.0 13_566 15_666
Ge1 Pr1 Ge1 120.0 15_556 13_666
Ge1 Pr1 Ge1 120.0 14_566 13_666
Ge1 Pr1 Ge1 169.44(4) 13_566 13_666
Ge1 Pr1 Ge1 70.56(4) 15_666 13_666
Ge1 Pr1 Ge1 70.56(4) 15_556 14_556
Ge1 Pr1 Ge1 169.44(4) 14_566 14_556
Ge1 Pr1 Ge1 120.0 13_566 14_556
Ge1 Pr1 Ge1 120.0 15_666 14_556
Ge1 Pr1 Ge1 49.44(4) 13_666 14_556
Ge1 Pr1 Ge1 67.801(18) 15_556 .
Ge1 Pr1 Ge1 114.862(11) 14_566 .
Ge1 Pr1 Ge1 87.559(8) 13_566 .
Ge1 Pr1 Ge1 114.862(11) 15_666 .
Ge1 Pr1 Ge1 87.559(7) 13_666 .
Ge1 Pr1 Ge1 67.801(18) 14_556 .
Ge1 Pr1 Ge1 114.862(11) 15_556 2_666
Ge1 Pr1 Ge1 87.559(7) 14_566 2_666
Ge1 Pr1 Ge1 114.862(11) 13_566 2_666
Ge1 Pr1 Ge1 67.801(18) 15_666 2_666
Ge1 Pr1 Ge1 67.801(18) 13_666 2_666
Ge1 Pr1 Ge1 87.559(8) 14_556 2_666
Ge1 Pr1 Ge1 153.239(15) . 2_666
Ge1 Pr1 Ge1 87.559(7) 15_556 3_566
Ge1 Pr1 Ge1 67.801(18) 14_566 3_566
Ge1 Pr1 Ge1 67.801(18) 13_566 3_566
Ge1 Pr1 Ge1 87.559(7) 15_666 3_566
Ge1 Pr1 Ge1 114.862(11) 13_666 3_566
Ge1 Pr1 Ge1 114.862(11) 14_556 3_566
Ge1 Pr1 Ge1 153.239(15) . 3_566
Ge1 Pr1 Ge1 47.26(3) 2_666 3_566
Ge1 Pr1 Ge1 87.559(7) 15_556 3_565
Ge1 Pr1 Ge1 67.801(18) 14_566 3_565
Ge1 Pr1 Ge1 67.801(18) 13_566 3_565
Ge1 Pr1 Ge1 87.559(7) 15_666 3_565
Ge1 Pr1 Ge1 114.862(11) 13_666 3_565
Ge1 Pr1 Ge1 114.862(11) 14_556 3_565
Ge1 Pr1 Ge1 47.26(3) . 3_565
Ge1 Pr1 Ge1 153.239(15) 2_666 3_565
Ge1 Pr1 Ge1 124.86(3) 3_566 3_565
Ge1 Pr1 Ge1 114.862(11) 15_556 2_665
Ge1 Pr1 Ge1 87.559(8) 14_566 2_665
Ge1 Pr1 Ge1 114.862(11) 13_566 2_665
Ge1 Pr1 Ge1 67.801(18) 15_666 2_665
Ge1 Pr1 Ge1 67.801(18) 13_666 2_665
Ge1 Pr1 Ge1 87.559(7) 14_556 2_665
Ge1 Pr1 Ge1 47.26(3) . 2_665
Ge1 Pr1 Ge1 124.86(3) 2_666 2_665
Ge1 Pr1 Ge1 153.239(15) 3_566 2_665
Ge1 Pr1 Ge1 47.26(3) 3_565 2_665
Ge1 Pr1 Ge1 67.801(18) 15_556 1_556
Ge1 Pr1 Ge1 114.862(11) 14_566 1_556
Ge1 Pr1 Ge1 87.559(7) 13_566 1_556
Ge1 Pr1 Ge1 114.862(11) 15_666 1_556
Ge1 Pr1 Ge1 87.559(7) 13_666 1_556
Ge1 Pr1 Ge1 67.801(18) 14_556 1_556
Ge1 Pr1 Ge1 124.86(3) . 1_556
Ge1 Pr1 Ge1 47.26(3) 2_666 1_556
Ge1 Pr1 Ge1 47.26(3) 3_566 1_556
Ge1 Pr1 Ge1 153.239(15) 3_565 1_556
Ge1 Pr1 Ge1 153.239(15) 2_665 1_556
Ge1 Cr1 Ge1 180.000(11) 13 .
Ge1 Cr1 Ge1 90.748(19) 13 15
Ge1 Cr1 Ge1 89.252(19) . 15
Ge1 Cr1 Ge1 89.252(19) 13 3
Ge1 Cr1 Ge1 90.748(19) . 3
Ge1 Cr1 Ge1 180.000(19) 15 3
Ge1 Cr1 Ge1 90.748(19) 13 14
Ge1 Cr1 Ge1 89.252(19) . 14
Ge1 Cr1 Ge1 90.748(19) 15 14
Ge1 Cr1 Ge1 89.252(19) 3 14
Ge1 Cr1 Ge1 89.252(19) 13 2
Ge1 Cr1 Ge1 90.748(19) . 2
Ge1 Cr1 Ge1 89.252(19) 15 2
Ge1 Cr1 Ge1 90.748(19) 3 2
Ge1 Cr1 Ge1 180.00(6) 14 2
Ge1 Cr1 Cr1 124.734(14) 13 4
Ge1 Cr1 Cr1 55.266(14) . 4
Ge1 Cr1 Cr1 124.734(14) 15 4
Ge1 Cr1 Cr1 55.266(14) 3 4
Ge1 Cr1 Cr1 124.734(14) 14 4
Ge1 Cr1 Cr1 55.266(14) 2 4
Ge1 Cr1 Cr1 55.266(14) 13 4_554
Ge1 Cr1 Cr1 124.734(14) . 4_554
Ge1 Cr1 Cr1 55.266(14) 15 4_554
Ge1 Cr1 Cr1 124.734(14) 3 4_554
Ge1 Cr1 Cr1 55.266(14) 14 4_554
Ge1 Cr1 Cr1 124.734(14) 2 4_554
Cr1 Cr1 Cr1 180.0 4 4_554
Cr1 Ge1 Cr1 69.47(3) . 4
Cr1 Ge1 Ge1 135.374(10) . 2_665
Cr1 Ge1 Ge1 135.374(10) 4 2_665
Cr1 Ge1 Ge1 135.374(10) . 3_565
Cr1 Ge1 Ge1 135.374(10) 4 3_565
Ge1 Ge1 Ge1 60.0 2_665 3_565
Cr1 Ge1 Pr1 85.662(16) . 13_566
Cr1 Ge1 Pr1 85.662(16) 4 13_566
Ge1 Ge1 Pr1 125.281(19) 2_665 13_566
Ge1 Ge1 Pr1 65.281(19) 3_565 13_566
Cr1 Ge1 Pr1 85.662(16) . 13_666
Cr1 Ge1 Pr1 85.662(16) 4 13_666
Ge1 Ge1 Pr1 65.281(19) 2_665 13_666
Ge1 Ge1 Pr1 125.281(19) 3_565 13_666
Pr1 Ge1 Pr1 169.44(4) 13_566 13_666
Cr1 Ge1 Pr1 152.30(3) . .
Cr1 Ge1 Pr1 82.837(7) 4 .
Ge1 Ge1 Pr1 66.370(14) 2_665 .
Ge1 Ge1 Pr1 66.370(14) 3_565 .
Pr1 Ge1 Pr1 92.441(7) 13_566 .
Pr1 Ge1 Pr1 92.441(7) 13_666 .
Cr1 Ge1 Pr1 82.837(7) . 1_554
Cr1 Ge1 Pr1 152.30(3) 4 1_554
Ge1 Ge1 Pr1 66.370(14) 2_665 1_554
Ge1 Ge1 Pr1 66.370(14) 3_565 1_554
Pr1 Ge1 Pr1 92.441(7) 13_566 1_554
Pr1 Ge1 Pr1 92.441(7) 13_666 1_554
Pr1 Ge1 Pr1 124.86(3) . 1_554

loop_
_geom_bond_atom_site_label_1
_geom_bond_atom_site_label_2
_geom_bond_distance
_geom_bond_site_symmetry_2
Pr1 Ge1 3.0839(3) 15_556
Pr1 Ge1 3.0839(3) 14_566
Pr1 Ge1 3.0839(3) 13_566
Pr1 Ge1 3.0839(3) 15_666
Pr1 Ge1 3.0839(3) 13_666
Pr1 Ge1 3.0839(3) 14_556
Pr1 Ge1 3.2173(5) .
Pr1 Ge1 3.2173(5) 2_666
Pr1 Ge1 3.2173(5) 3_566
Pr1 Ge1 3.2173(5) 3_565
Pr1 Ge1 3.2173(5) 2_665
Pr1 Ge1 3.2173(5) 1_556
Cr1 Ge1 2.5027(9) 13
Cr1 Ge1 2.5027(9) .
Cr1 Ge1 2.5027(9) 15
Cr1 Ge1 2.5027(9) 3
Cr1 Ge1 2.5027(9) 14
Cr1 Ge1 2.5027(9) 2
Cr1 Cr1 2.8519(3) 4
Cr1 Cr1 2.8519(3) 4_554
Ge1 Cr1 2.5027(9) 4
Ge1 Ge1 2.5792(18) 2_665
Ge1 Ge1 2.5792(18) 3_565
Ge1 Pr1 3.0839(3) 13_566
Ge1 Pr1 3.0839(3) 13_666
Ge1 Pr1 3.2173(5) 1_554
